data_4125350
loop_
_publ_author_name
'Metrano, Anthony J.'
'Abascal, Nadia C.'
'Mercado, Brandon Q.'
'Paulson, Eric K.'
'Hurtley, Anna E.'
'Miller, Scott J.'

_publ_section_title
;
 Diversity of Secondary Structure in Catalytic Peptides with
 \b-Turn-Biased Sequences.
;
_journal_issue 1
_journal_name_full 'Journal of the American Chemical Society'
_journal_page_first 492
_journal_page_last 516
_journal_paper_doi 10.1021/jacs.6b11348
_journal_volume 139
_journal_year 2017
_chemical_absolute_configuration ad
_chemical_formula_moiety 'C26 H45 N5 O7'
_chemical_formula_sum 'C26 H45 N5 O7'
_chemical_formula_weight 539.67
_space_group_crystal_system monoclinic
_space_group_IT_number 4
_space_group_name_Hall 'P 2yb'
_space_group_name_H-M_alt 'P 1 21 1'
_symmetry_space_group_name_Hall 'P 2yb'
_symmetry_space_group_name_H-M 'P 1 21 1'
_atom_sites_solution_hydrogens mixed
_atom_sites_solution_primary direct
_atom_sites_solution_secondary difmap
_audit_creation_method SHELXL-2014/7
_cell_angle_alpha 90
_cell_angle_beta 98.876(7)
_cell_angle_gamma 90
_cell_formula_units_Z 2
_cell_length_a 9.9289(7)
_cell_length_b 14.2705(10)
_cell_length_c 11.0675(8)
_cell_measurement_reflns_used 381
_cell_measurement_temperature 93(2)
_cell_measurement_theta_max 68.3
_cell_measurement_theta_min 3.1
_cell_volume 1549.38(19)
_computing_cell_refinement 'CrystalClear-SM Expert 2.0 r15 (Rigaku, 2011)'
_computing_data_collection 'CrystalClear-SM Expert 2.0 r15 (Rigaku, 2011)'
_computing_data_reduction 'CrystalClear-SM Expert 2.0 r15 (Rigaku, 2011)'
_computing_molecular_graphics
; 
Dolomanov, O.V.; Bourhis, L.J.; Gildea, R.J.; Howard, J.A.K.; Puschmann, H., 
OLEX2: A complete structure solution, refinement and analysis program 
(2009). J. Appl. Cryst., 42, 339-341. 
;
_computing_publication_material 'SHELXL-2013/2 (Sheldrick, 2014)'
_computing_structure_refinement 'SHELXL-2014/7 (Sheldrick, 2014)'
_computing_structure_solution 'SHELXT-2014/5 (Sheldrick, 2014)'
_diffrn_ambient_temperature 93(2)
_diffrn_detector_area_resol_mean 22.2
_diffrn_measured_fraction_theta_full 0.991
_diffrn_measured_fraction_theta_max 0.987
_diffrn_measurement_device_type 'Rigaku Saturn 944+ CCD'
_diffrn_measurement_method \w
_diffrn_radiation_type CuK\a
_diffrn_radiation_wavelength 1.54178
_diffrn_reflns_av_R_equivalents 0.1037
_diffrn_reflns_av_unetI/netI 0.0972
_diffrn_reflns_Laue_measured_fraction_full 0.991
_diffrn_reflns_Laue_measured_fraction_max 0.987
_diffrn_reflns_limit_h_max 11
_diffrn_reflns_limit_h_min -11
_diffrn_reflns_limit_k_max 17
_diffrn_reflns_limit_k_min -16
_diffrn_reflns_limit_l_max 12
_diffrn_reflns_limit_l_min -13
_diffrn_reflns_number 37527
_diffrn_reflns_point_group_measured_fraction_full 0.969
_diffrn_reflns_point_group_measured_fraction_max 0.964
_diffrn_reflns_theta_full 67.679
_diffrn_reflns_theta_max 68.041
_diffrn_reflns_theta_min 4.507
_diffrn_source 'Sealed Tube'
_exptl_absorpt_coefficient_mu 0.692
_exptl_absorpt_correction_T_max 1.000
_exptl_absorpt_correction_T_min 0.751
_exptl_absorpt_correction_type multi-scan
_exptl_absorpt_process_details 'Jacobson, R. (1998) Private Communication'
_exptl_crystal_colour Colorless
_exptl_crystal_density_diffrn 1.157
_exptl_crystal_density_method 'not measured'
_exptl_crystal_description Block
_exptl_crystal_F_000 584
_exptl_crystal_size_max 0.200
_exptl_crystal_size_mid 0.200
_exptl_crystal_size_min 0.200
_refine_diff_density_max 0.623
_refine_diff_density_min -0.424
_refine_diff_density_rms 0.053
_refine_ls_abs_structure_details
; 
 Flack x determined using 1999 quotients [(I+)-(I-)]/[(I+)+(I-)] 
 (Parsons, Flack and Wagner, Acta Cryst. B69 (2013) 249-259). 
;
_refine_ls_abs_structure_Flack 0.03(9)
_refine_ls_extinction_method none
_refine_ls_goodness_of_fit_ref 1.050
_refine_ls_hydrogen_treatment mixed
_refine_ls_matrix_type full
_refine_ls_number_parameters 370
_refine_ls_number_reflns 5443
_refine_ls_number_restraints 1
_refine_ls_restrained_S_all 1.050
_refine_ls_R_factor_all 0.0656
_refine_ls_R_factor_gt 0.0611
_refine_ls_shift/su_max 0.001
_refine_ls_shift/su_mean 0.000
_refine_ls_structure_factor_coef Fsqd
_refine_ls_weighting_details 'w=1/[\s^2^(Fo^2^)+(0.0786P)^2^+0.6847P] where P=(Fo^2^+2Fc^2^)/3'
_refine_ls_weighting_scheme calc
_refine_ls_wR_factor_gt 0.1615
_refine_ls_wR_factor_ref 0.1675
_reflns_Friedel_coverage 0.870
_reflns_Friedel_fraction_full 0.944
_reflns_Friedel_fraction_max 0.937
_reflns_number_gt 5039
_reflns_number_total 5443
_reflns_threshold_expression 'I > 2\s(I)'
_cod_data_source_file ja6b11348_si_013.cif
_cod_data_source_block 007-15158
_cod_depositor_comments 'Adding full bibliography for 4125336--4125366.cif.'
_cod_database_code 4125350
_shelx_shelxl_version_number 2014/7
_shelx_space_group_comment
; 
The symmetry employed for this shelxl refinement is uniquely defined 
by the following loop, which should always be used as a source of 
symmetry information in preference to the above space-group names. 
They are only intended as comments. 
;
_shelx_estimated_absorpt_t_min 0.874
_shelx_estimated_absorpt_t_max 0.874

loop_
_space_group_symop_operation_xyz
'x, y, z'
'-x, y+1/2, -z'

loop_
_atom_site_label
_atom_site_type_symbol
_atom_site_fract_x
_atom_site_fract_y
_atom_site_fract_z
_atom_site_U_iso_or_equiv
_atom_site_adp_type
_atom_site_occupancy
_atom_site_site_symmetry_order
_atom_site_calc_flag
_atom_site_refinement_flags_posn
_atom_site_refinement_flags_adp
_atom_site_refinement_flags_occupancy
_atom_site_disorder_assembly
_atom_site_disorder_group
O1 O 0.9347(4) 0.5157(3) 0.4259(3) 0.0662(11) Uani 1 1 d . . . . .
O2 O 0.7454(4) 0.4316(4) 0.4087(5) 0.098(2) Uani 1 1 d . . . . .
O3 O 0.9855(3) 0.5826(2) 0.8059(3) 0.0525(9) Uani 1 1 d . . . . .
O4 O 0.5537(3) 0.5949(2) 0.7998(2) 0.0375(7) Uani 1 1 d . . . . .
O5 O 0.5414(2) 0.5669(2) 0.5154(2) 0.0330(6) Uani 1 1 d . . . . .
O6 O 0.2669(4) 0.5037(4) 0.2252(3) 0.0751(14) Uani 1 1 d . . . . .
O7 O 0.4624(4) 0.4361(2) 0.1837(3) 0.0464(8) Uani 1 1 d . . . . .
N1 N 0.8101(4) 0.5589(3) 0.6515(3) 0.0375(8) Uani 1 1 d . . . . .
H1 H 0.731(5) 0.569(3) 0.624(4) 0.028(11) Uiso 1 1 d . . . . .
N2 N 0.6680(3) 0.7113(3) 0.7184(3) 0.0321(7) Uani 1 1 d . . . . .
H2 H 0.668(5) 0.749(4) 0.653(5) 0.044(13) Uiso 1 1 d . . . . .
N3 N 0.3529(3) 0.6141(2) 0.5873(3) 0.0308(7) Uani 1 1 d . . . . .
N4 N 0.4150(4) 0.4318(3) 0.3716(3) 0.0337(8) Uani 1 1 d . . . . .
H4 H 0.490(6) 0.423(4) 0.387(5) 0.041(15) Uiso 1 1 d . . . . .
N5 N 0.2962(3) 0.3019(2) 0.5292(3) 0.0316(7) Uani 1 1 d . . . . .
C1 C 0.9882(7) 0.3355(7) 0.8220(6) 0.085(2) Uani 1 1 d . . . . .
H1AA H 1.0060 0.3236 0.9103 0.127 Uiso 0.7 1 calc R U P A 1
H1AB H 1.0060 0.2784 0.7779 0.127 Uiso 0.7 1 calc R U P A 1
H1AC H 1.0480 0.3859 0.8017 0.127 Uiso 0.7 1 calc R U P A 1
H1BD H 1.0315 0.2800 0.8633 0.127 Uiso 0.3 1 calc R U P B 2
H1BE H 1.0552 0.3701 0.7830 0.127 Uiso 0.3 1 calc R U P B 2
H1BF H 0.9539 0.3759 0.8821 0.127 Uiso 0.3 1 calc R U P B 2
C2A C 0.8305(7) 0.3664(5) 0.7827(6) 0.0475(16) Uani 0.7 1 d . . P C 1
H2A H 0.8104 0.4229 0.8301 0.057 Uiso 0.7 1 calc R U P C 1
C3 C 0.7996(6) 0.3841(5) 0.6590(8) 0.081(2) Uani 1 1 d . . . . .
H3AA H 0.6993 0.3897 0.6380 0.097 Uiso 0.7 1 calc R U P C 1
H3AB H 0.8275 0.3289 0.6146 0.097 Uiso 0.7 1 calc R U P C 1
H3BC H 0.7379 0.4084 0.7140 0.097 Uiso 0.3 1 calc R U P C 2
H3BD H 0.7396 0.3577 0.5873 0.097 Uiso 0.3 1 calc R U P C 2
C4 C 0.8624(4) 0.4694(3) 0.6116(5) 0.0497(12) Uani 1 1 d . . . . .
H4A H 0.9628 0.4673 0.6410 0.060 Uiso 1 1 calc R U . . .
C5 C 0.8721(4) 0.6054(3) 0.7512(4) 0.0382(10) Uani 1 1 d . . . . .
C6 C 0.7972(4) 0.6884(3) 0.7896(4) 0.0383(10) Uani 1 1 d . . . . .
C7 C 0.8818(5) 0.7683(4) 0.8505(4) 0.0470(11) Uani 1 1 d . . . . .
H7A H 0.9822 0.7634 0.8576 0.056 Uiso 1 1 calc R U . . .
H7B H 0.8451 0.8326 0.8368 0.056 Uiso 1 1 calc R U . . .
C8 C 0.8116(5) 0.7041(4) 0.9265(4) 0.0536(13) Uani 1 1 d . . . . .
H8A H 0.7315 0.7286 0.9597 0.064 Uiso 1 1 calc R U . . .
H8B H 0.8685 0.6593 0.9806 0.064 Uiso 1 1 calc R U . . .
C9 C 0.5550(4) 0.6612(3) 0.7301(3) 0.0305(8) Uani 1 1 d . . . . .
C10 C 0.4252(4) 0.6944(3) 0.6505(3) 0.0302(8) Uani 1 1 d . . . . .
H10 H 0.4466 0.7421 0.5901 0.036 Uiso 1 1 calc R U . . .
C11 C 0.3214(4) 0.7337(3) 0.7275(4) 0.0368(9) Uani 1 1 d . . . . .
H11A H 0.3332 0.7047 0.8097 0.044 Uiso 1 1 calc R U . . .
H11B H 0.3301 0.8026 0.7364 0.044 Uiso 1 1 calc R U . . .
C12 C 0.1848(4) 0.7067(3) 0.6528(4) 0.0391(10) Uani 1 1 d . . . . .
H12A H 0.1115 0.7066 0.7042 0.047 Uiso 1 1 calc R U . . .
H12B H 0.1595 0.7502 0.5833 0.047 Uiso 1 1 calc R U . . .
C23 C 0.7479(9) 0.2804(7) 0.8193(8) 0.097(3) Uani 1 1 d . . . . .
H23A H 0.7714 0.2691 0.9074 0.146 Uiso 0.7 1 calc R U P C 1
H23B H 0.6501 0.2935 0.7991 0.146 Uiso 0.7 1 calc R U P C 1
H23C H 0.7704 0.2249 0.7744 0.146 Uiso 0.7 1 calc R U P C 1
H23D H 0.7785 0.2261 0.8705 0.146 Uiso 0.3 1 calc R U P C 2
H23E H 0.7398 0.3350 0.8715 0.146 Uiso 0.3 1 calc R U P C 2
H23F H 0.6590 0.2668 0.7706 0.146 Uiso 0.3 1 calc R U P C 2
C13 C 0.2098(4) 0.6086(3) 0.6079(4) 0.0395(9) Uani 1 1 d . . . . .
H13A H 0.1981 0.5609 0.6703 0.047 Uiso 1 1 calc R U . . .
H13B H 0.1479 0.5940 0.5312 0.047 Uiso 1 1 calc R U . . .
C14 C 0.4207(4) 0.5544(3) 0.5248(3) 0.0292(8) Uani 1 1 d . . . . .
C15 C 0.3490(4) 0.4656(3) 0.4700(3) 0.0304(8) Uani 1 1 d . . . . .
H15 H 0.2515 0.4802 0.4381 0.036 Uiso 1 1 calc R U . . .
C16 C 0.3729(5) 0.4625(4) 0.2567(4) 0.0427(10) Uani 1 1 d . . . . .
C17 C 0.4663(5) 0.4828(4) 0.0641(4) 0.0455(11) Uani 1 1 d . . . . .
C18 C 0.5896(7) 0.4381(5) 0.0238(5) 0.0695(18) Uani 1 1 d . . . . .
H18A H 0.6702 0.4506 0.0847 0.104 Uiso 1 1 calc R U . . .
H18B H 0.6033 0.4643 -0.0552 0.104 Uiso 1 1 calc R U . . .
H18C H 0.5754 0.3703 0.0157 0.104 Uiso 1 1 calc R U . . .
C19 C 0.3394(8) 0.4600(7) -0.0254(5) 0.090(3) Uani 1 1 d . . . . .
H19A H 0.3258 0.3920 -0.0287 0.135 Uiso 1 1 calc R U . . .
H19B H 0.3498 0.4832 -0.1068 0.135 Uiso 1 1 calc R U . . .
H19C H 0.2603 0.4901 0.0014 0.135 Uiso 1 1 calc R U . . .
C20 C 0.4876(6) 0.5858(4) 0.0852(5) 0.0578(14) Uani 1 1 d . . . . .
H20A H 0.4036 0.6140 0.1048 0.087 Uiso 1 1 calc R U . . .
H20B H 0.5115 0.6150 0.0113 0.087 Uiso 1 1 calc R U . . .
H20C H 0.5616 0.5957 0.1535 0.087 Uiso 1 1 calc R U . . .
C21 C 0.8404(5) 0.4699(4) 0.4717(6) 0.0643(17) Uani 1 1 d . . . . .
C22 C 0.9208(8) 0.5200(7) 0.2928(6) 0.093(3) Uani 1 1 d . . . . .
H22A H 0.9101 0.4564 0.2591 0.139 Uiso 1 1 calc R U . . .
H22B H 1.0024 0.5489 0.2692 0.139 Uiso 1 1 calc R U . . .
H22C H 0.8405 0.5575 0.2608 0.139 Uiso 1 1 calc R U . . .
C1AA C 0.3559(4) 0.3918(3) 0.5717(3) 0.0316(8) Uani 1 1 d . . . . .
H1AD H 0.4524 0.3819 0.6078 0.038 Uiso 1 1 calc R U . . .
H1AE H 0.3075 0.4161 0.6370 0.038 Uiso 1 1 calc R U . . .
C24 C 0.3297(5) 0.2319(3) 0.6265(4) 0.0418(10) Uani 1 1 d . . . . .
H24A H 0.4288 0.2288 0.6505 0.063 Uiso 1 1 calc R U . . .
H24B H 0.2953 0.1705 0.5967 0.063 Uiso 1 1 calc R U . . .
H24C H 0.2872 0.2499 0.6974 0.063 Uiso 1 1 calc R U . . .
C25 C 0.1492(4) 0.3083(3) 0.4946(4) 0.0421(10) Uani 1 1 d . . . . .
H25A H 0.1086 0.3324 0.5637 0.063 Uiso 1 1 calc R U . . .
H25B H 0.1120 0.2460 0.4720 0.063 Uiso 1 1 calc R U . . .
H25C H 0.1278 0.3508 0.4248 0.063 Uiso 1 1 calc R U . . .
C2B C 0.8661(17) 0.3043(13) 0.7219(17) 0.053(4) Uani 0.3 1 d . . P C 2
H2B H 0.8860 0.2511 0.6684 0.063 Uiso 0.3 1 calc R U P C 2

loop_
_atom_site_aniso_label
_atom_site_aniso_U_11
_atom_site_aniso_U_22
_atom_site_aniso_U_33
_atom_site_aniso_U_23
_atom_site_aniso_U_13
_atom_site_aniso_U_12
O1 0.059(2) 0.079(3) 0.053(2) -0.006(2) -0.0137(17) 0.000(2)
O2 0.051(2) 0.113(4) 0.125(4) -0.082(4) -0.008(2) 0.002(2)
O3 0.0337(15) 0.050(2) 0.067(2) 0.0095(16) -0.0137(14) -0.0014(14)
O4 0.0398(15) 0.0415(17) 0.0314(14) 0.0081(13) 0.0055(11) 0.0021(13)
O5 0.0302(14) 0.0379(15) 0.0313(14) -0.0008(12) 0.0061(10) -0.0025(12)
O6 0.050(2) 0.133(4) 0.0419(18) 0.035(2) 0.0059(15) 0.023(2)
O7 0.066(2) 0.0501(19) 0.0243(14) 0.0076(13) 0.0113(13) 0.0070(15)
N1 0.0276(17) 0.041(2) 0.0426(19) 0.0046(16) 0.0003(14) 0.0041(15)
N2 0.0319(17) 0.0386(19) 0.0256(16) 0.0020(15) 0.0036(13) -0.0031(14)
N3 0.0301(16) 0.0319(18) 0.0305(17) -0.0022(14) 0.0053(12) -0.0001(13)
N4 0.040(2) 0.037(2) 0.0229(16) -0.0010(14) 0.0009(14) -0.0024(16)
N5 0.0359(17) 0.0290(17) 0.0311(17) 0.0006(14) 0.0095(13) -0.0004(14)
C1 0.075(4) 0.125(7) 0.048(3) 0.041(4) -0.008(3) -0.015(4)
C2A 0.043(3) 0.058(4) 0.046(4) -0.019(3) 0.021(3) -0.008(3)
C3 0.039(3) 0.051(4) 0.147(7) 0.023(4) -0.006(3) -0.003(2)
C4 0.0261(19) 0.033(2) 0.086(4) -0.001(2) -0.003(2) 0.0030(19)
C5 0.033(2) 0.042(2) 0.037(2) 0.0112(19) -0.0001(16) -0.0043(18)
C6 0.031(2) 0.052(3) 0.030(2) 0.0030(18) -0.0007(16) -0.0034(18)
C7 0.042(2) 0.056(3) 0.041(2) -0.009(2) -0.0002(18) -0.010(2)
C8 0.047(3) 0.083(4) 0.028(2) -0.002(2) -0.0014(19) -0.010(3)
C9 0.038(2) 0.031(2) 0.0231(18) -0.0031(16) 0.0062(15) 0.0026(17)
C10 0.0336(19) 0.030(2) 0.0273(18) 0.0020(15) 0.0043(15) 0.0012(16)
C11 0.039(2) 0.038(2) 0.034(2) 0.0004(17) 0.0070(16) 0.0047(18)
C12 0.034(2) 0.041(2) 0.044(2) 0.0031(19) 0.0088(17) 0.0065(18)
C23 0.106(6) 0.095(6) 0.096(5) 0.015(4) 0.031(5) -0.025(5)
C13 0.0299(19) 0.046(3) 0.044(2) -0.0015(19) 0.0076(16) -0.0010(18)
C14 0.034(2) 0.031(2) 0.0215(17) 0.0037(14) 0.0023(14) 0.0007(15)
C15 0.0330(18) 0.032(2) 0.0250(18) 0.0011(16) 0.0020(14) -0.0019(17)
C16 0.048(2) 0.052(3) 0.027(2) 0.0103(19) 0.0013(17) -0.005(2)
C17 0.060(3) 0.049(3) 0.028(2) 0.0074(19) 0.0086(19) 0.000(2)
C18 0.112(5) 0.066(4) 0.038(3) 0.018(2) 0.034(3) 0.041(4)
C19 0.101(5) 0.133(7) 0.029(2) 0.018(3) -0.009(3) -0.051(5)
C20 0.084(4) 0.049(3) 0.044(3) 0.013(2) 0.025(2) 0.014(3)
C21 0.041(3) 0.057(3) 0.086(4) -0.041(3) -0.021(3) 0.024(3)
C22 0.093(5) 0.126(7) 0.051(3) -0.023(4) -0.016(3) 0.036(5)
C1AA 0.038(2) 0.031(2) 0.0257(19) -0.0003(16) 0.0021(15) 0.0006(16)
C24 0.058(3) 0.033(2) 0.038(2) 0.0049(18) 0.0188(19) 0.000(2)
C25 0.035(2) 0.037(2) 0.055(3) -0.006(2) 0.0086(19) -0.0058(18)
C2B 0.046(9) 0.045(9) 0.071(11) 0.002(9) 0.020(8) -0.002(7)

loop_
_atom_type_symbol
_atom_type_description
_atom_type_scat_dispersion_real
_atom_type_scat_dispersion_imag
_atom_type_scat_source
C C 0.0181 0.0091 'International Tables Vol C Tables 4.2.6.8 and 6.1.1.4'
H H 0.0000 0.0000 'International Tables Vol C Tables 4.2.6.8 and 6.1.1.4'
N N 0.0311 0.0180 'International Tables Vol C Tables 4.2.6.8 and 6.1.1.4'
O O 0.0492 0.0322 'International Tables Vol C Tables 4.2.6.8 and 6.1.1.4'

loop_
_geom_angle_atom_site_label_1
_geom_angle_atom_site_label_2
_geom_angle_atom_site_label_3
_geom_angle
C21 O1 C22 116.8(5)
C16 O7 C17 121.3(4)
C5 N1 C4 122.3(4)
C5 N1 H1 121(3)
C4 N1 H1 114(3)
C9 N2 C6 120.7(4)
C9 N2 H2 120(3)
C6 N2 H2 118(3)
C14 N3 C10 119.5(3)
C14 N3 C13 128.1(3)
C10 N3 C13 112.3(3)
C16 N4 C15 119.6(4)
C16 N4 H4 115(4)
C15 N4 H4 116(4)
C25 N5 C1AA 111.8(3)
C25 N5 C24 109.9(3)
C1AA N5 C24 109.0(3)
C2A C1 H1AA 109.5
C2A C1 H1AB 109.5
H1AA C1 H1AB 109.5
C2A C1 H1AC 109.5
H1AA C1 H1AC 109.5
H1AB C1 H1AC 109.5
C2B C1 H1BD 109.5
C2B C1 H1BE 109.5
H1BD C1 H1BE 109.5
C2B C1 H1BF 109.5
H1BD C1 H1BF 109.5
H1BE C1 H1BF 109.5
C3 C2A C23 110.8(6)
C3 C2A C1 112.0(5)
C23 C2A C1 103.9(7)
C3 C2A H2A 110.0
C23 C2A H2A 110.0
C1 C2A H2A 110.0
C2A C3 C4 117.0(6)
C2B C3 C4 128.8(8)
C2A C3 H3AA 108.0
C4 C3 H3AA 108.0
C2A C3 H3AB 108.0
C4 C3 H3AB 108.0
H3AA C3 H3AB 107.3
C2B C3 H3BC 105.1
C4 C3 H3BC 105.1
C2B C3 H3BD 105.1
C4 C3 H3BD 105.1
H3BC C3 H3BD 105.9
N1 C4 C3 114.5(5)
N1 C4 C21 107.3(4)
C3 C4 C21 110.8(5)
N1 C4 H4A 108.0
C3 C4 H4A 108.0
C21 C4 H4A 108.0
O3 C5 N1 122.3(4)
O3 C5 C6 121.7(4)
N1 C5 C6 116.0(4)
N2 C6 C5 117.7(4)
N2 C6 C7 117.4(4)
C5 C6 C7 117.3(4)
N2 C6 C8 117.0(4)
C5 C6 C8 115.3(4)
C7 C6 C8 58.9(3)
C8 C7 C6 60.7(3)
C8 C7 H7A 117.7
C6 C7 H7A 117.7
C8 C7 H7B 117.7
C6 C7 H7B 117.7
H7A C7 H7B 114.8
C7 C8 C6 60.4(3)
C7 C8 H8A 117.7
C6 C8 H8A 117.7
C7 C8 H8B 117.7
C6 C8 H8B 117.7
H8A C8 H8B 114.9
O4 C9 N2 124.0(4)
O4 C9 C10 121.1(4)
N2 C9 C10 114.9(3)
N3 C10 C9 109.9(3)
N3 C10 C11 103.2(3)
C9 C10 C11 111.9(3)
N3 C10 H10 110.5
C9 C10 H10 110.5
C11 C10 H10 110.5
C12 C11 C10 102.9(3)
C12 C11 H11A 111.2
C10 C11 H11A 111.2
C12 C11 H11B 111.2
C10 C11 H11B 111.2
H11A C11 H11B 109.1
C13 C12 C11 103.5(3)
C13 C12 H12A 111.1
C11 C12 H12A 111.1
C13 C12 H12B 111.1
C11 C12 H12B 111.1
H12A C12 H12B 109.0
C2A C23 H23A 109.5
C2A C23 H23B 109.5
H23A C23 H23B 109.5
C2A C23 H23C 109.5
H23A C23 H23C 109.5
H23B C23 H23C 109.5
C2B C23 H23D 109.5
C2B C23 H23E 109.5
H23D C23 H23E 109.5
C2B C23 H23F 109.5
H23D C23 H23F 109.5
H23E C23 H23F 109.5
N3 C13 C12 102.2(3)
N3 C13 H13A 111.3
C12 C13 H13A 111.3
N3 C13 H13B 111.3
C12 C13 H13B 111.3
H13A C13 H13B 109.2
O5 C14 N3 121.6(4)
O5 C14 C15 119.0(3)
N3 C14 C15 119.3(3)
N4 C15 C14 109.8(3)
N4 C15 C1AA 110.6(3)
C14 C15 C1AA 108.1(3)
N4 C15 H15 109.4
C14 C15 H15 109.4
C1AA C15 H15 109.4
O6 C16 O7 126.2(4)
O6 C16 N4 124.0(4)
O7 C16 N4 109.7(4)
O7 C17 C20 108.8(4)
O7 C17 C18 102.0(4)
C20 C17 C18 111.1(5)
O7 C17 C19 110.6(4)
C20 C17 C19 113.3(5)
C18 C17 C19 110.4(5)
C17 C18 H18A 109.5
C17 C18 H18B 109.5
H18A C18 H18B 109.5
C17 C18 H18C 109.5
H18A C18 H18C 109.5
H18B C18 H18C 109.5
C17 C19 H19A 109.5
C17 C19 H19B 109.5
H19A C19 H19B 109.5
C17 C19 H19C 109.5
H19A C19 H19C 109.5
H19B C19 H19C 109.5
C17 C20 H20A 109.5
C17 C20 H20B 109.5
H20A C20 H20B 109.5
C17 C20 H20C 109.5
H20A C20 H20C 109.5
H20B C20 H20C 109.5
O2 C21 O1 122.9(6)
O2 C21 C4 123.8(7)
O1 C21 C4 113.3(4)
O1 C22 H22A 109.5
O1 C22 H22B 109.5
H22A C22 H22B 109.5
O1 C22 H22C 109.5
H22A C22 H22C 109.5
H22B C22 H22C 109.5
N5 C1AA C15 113.3(3)
N5 C1AA H1AD 108.9
C15 C1AA H1AD 108.9
N5 C1AA H1AE 108.9
C15 C1AA H1AE 108.9
H1AD C1AA H1AE 107.7
N5 C24 H24A 109.5
N5 C24 H24B 109.5
H24A C24 H24B 109.5
N5 C24 H24C 109.5
H24A C24 H24C 109.5
H24B C24 H24C 109.5
N5 C25 H25A 109.5
N5 C25 H25B 109.5
H25A C25 H25B 109.5
N5 C25 H25C 109.5
H25A C25 H25C 109.5
H25B C25 H25C 109.5
C3 C2B C1 111.2(13)
C3 C2B C23 98.7(10)
C1 C2B C23 98.0(11)
C3 C2B H2B 115.5
C1 C2B H2B 115.5
C23 C2B H2B 115.5

loop_
_geom_bond_atom_site_label_1
_geom_bond_atom_site_label_2
_geom_bond_distance
O1 C21 1.307(8)
O1 C22 1.459(7)
O2 C21 1.213(6)
O3 C5 1.237(5)
O4 C9 1.222(5)
O5 C14 1.231(5)
O6 C16 1.209(6)
O7 C16 1.344(6)
O7 C17 1.489(5)
N1 C5 1.352(6)
N1 C4 1.471(6)
N1 H1 0.81(5)
N2 C9 1.353(5)
N2 C6 1.436(5)
N2 H2 0.90(6)
N3 C14 1.342(5)
N3 C10 1.470(5)
N3 C13 1.476(5)
N4 C16 1.349(5)
N4 C15 1.438(5)
N4 H4 0.75(5)
N5 C25 1.453(5)
N5 C1AA 1.461(5)
N5 C24 1.469(5)
C1 C2B 1.58(2)
C1 C2A 1.620(10)
C1 H1AA 0.9800
C1 H1AB 0.9800
C1 H1AC 0.9800
C1 H1BD 0.9800
C1 H1BE 0.9800
C1 H1BF 0.9800
C2A C3 1.379(11)
C2A C23 1.563(11)
C2A H2A 1.0000
C3 C2B 1.441(19)
C3 C4 1.499(8)
C3 H3AA 0.9900
C3 H3AB 0.9900
C3 H3BC 0.9900
C3 H3BD 0.9900
C4 C21 1.531(8)
C4 H4A 1.0000
C5 C6 1.494(7)
C6 C7 1.511(6)
C6 C8 1.516(6)
C7 C8 1.488(7)
C7 H7A 0.9900
C7 H7B 0.9900
C8 H8A 0.9900
C8 H8B 0.9900
C9 C10 1.521(5)
C10 C11 1.541(6)
C10 H10 1.0000
C11 C12 1.526(6)
C11 H11A 0.9900
C11 H11B 0.9900
C12 C13 1.517(7)
C12 H12A 0.9900
C12 H12B 0.9900
C23 C2B 1.745(18)
C23 H23A 0.9800
C23 H23B 0.9800
C23 H23C 0.9800
C23 H23D 0.9800
C23 H23E 0.9800
C23 H23F 0.9800
C13 H13A 0.9900
C13 H13B 0.9900
C14 C15 1.532(6)
C15 C1AA 1.535(5)
C15 H15 1.0000
C17 C20 1.498(8)
C17 C18 1.507(7)
C17 C19 1.513(8)
C18 H18A 0.9800
C18 H18B 0.9800
C18 H18C 0.9800
C19 H19A 0.9800
C19 H19B 0.9800
C19 H19C 0.9800
C20 H20A 0.9800
C20 H20B 0.9800
C20 H20C 0.9800
C22 H22A 0.9800
C22 H22B 0.9800
C22 H22C 0.9800
C1AA H1AD 0.9900
C1AA H1AE 0.9900
C24 H24A 0.9800
C24 H24B 0.9800
C24 H24C 0.9800
C25 H25A 0.9800
C25 H25B 0.9800
C25 H25C 0.9800
C2B H2B 1.0000

loop_
_geom_hbond_atom_site_label_D
_geom_hbond_atom_site_label_H
_geom_hbond_atom_site_label_A
_geom_hbond_distance_DH
_geom_hbond_distance_HA
_geom_hbond_distance_DA
_geom_hbond_angle_DHA
_geom_hbond_site_symmetry_A
N1 H1 O5 0.81(5) 2.07(5) 2.857(4) 163(4) .
N2 H2 N5 0.90(6) 2.23(6) 3.099(5) 161(5) 2_656
N4 H4 O2 0.75(5) 2.51(6) 3.242(6) 166(6) .

loop_
_geom_torsion_atom_site_label_1
_geom_torsion_atom_site_label_2
_geom_torsion_atom_site_label_3
_geom_torsion_atom_site_label_4
_geom_torsion
C23 C2A C3 C4 175.2(6)
C1 C2A C3 C4 -69.2(8)
C5 N1 C4 C3 94.0(5)
C5 N1 C4 C21 -142.5(4)
C2A C3 C4 N1 -68.8(7)
C2B C3 C4 N1 -128.1(12)
C2A C3 C4 C21 169.6(6)
C2B C3 C4 C21 110.3(13)
C4 N1 C5 O3 9.6(7)
C4 N1 C5 C6 -172.2(4)
C9 N2 C6 C5 76.9(5)
C9 N2 C6 C7 -134.2(4)
C9 N2 C6 C8 -67.1(6)
O3 C5 C6 N2 178.1(4)
N1 C5 C6 N2 -0.1(6)
O3 C5 C6 C7 29.2(6)
N1 C5 C6 C7 -149.1(4)
O3 C5 C6 C8 -37.3(6)
N1 C5 C6 C8 144.5(4)
N2 C6 C7 C8 106.5(4)
C5 C6 C7 C8 -104.5(5)
N2 C6 C8 C7 -107.3(5)
C5 C6 C8 C7 107.9(4)
C6 N2 C9 O4 0.1(6)
C6 N2 C9 C10 179.1(3)
C14 N3 C10 C9 -51.0(4)
C13 N3 C10 C9 126.3(3)
C14 N3 C10 C11 -170.4(3)
C13 N3 C10 C11 6.9(4)
O4 C9 C10 N3 -48.8(5)
N2 C9 C10 N3 132.3(3)
O4 C9 C10 C11 65.3(5)
N2 C9 C10 C11 -113.7(4)
N3 C10 C11 C12 -28.5(4)
C9 C10 C11 C12 -146.7(3)
C10 C11 C12 C13 40.0(4)
C14 N3 C13 C12 -165.3(4)
C10 N3 C13 C12 17.7(4)
C11 C12 C13 N3 -35.2(4)
C10 N3 C14 O5 -2.5(5)
C13 N3 C14 O5 -179.4(4)
C10 N3 C14 C15 173.9(3)
C13 N3 C14 C15 -2.9(6)
C16 N4 C15 C14 -89.6(4)
C16 N4 C15 C1AA 151.1(4)
O5 C14 C15 N4 -25.5(5)
N3 C14 C15 N4 158.0(3)
O5 C14 C15 C1AA 95.3(4)
N3 C14 C15 C1AA -81.2(4)
C17 O7 C16 O6 22.0(8)
C17 O7 C16 N4 -161.3(4)
C15 N4 C16 O6 -14.3(7)
C15 N4 C16 O7 169.0(4)
C16 O7 C17 C20 56.4(6)
C16 O7 C17 C18 173.9(5)
C16 O7 C17 C19 -68.7(7)
C22 O1 C21 O2 0.5(8)
C22 O1 C21 C4 -179.6(5)
N1 C4 C21 O2 -98.6(6)
C3 C4 C21 O2 27.1(7)
N1 C4 C21 O1 81.5(5)
C3 C4 C21 O1 -152.8(5)
C25 N5 C1AA C15 -68.5(4)
C24 N5 C1AA C15 169.8(3)
N4 C15 C1AA N5 -57.0(4)
C14 C15 C1AA N5 -177.3(3)
C4 C3 C2B C1 43.5(18)
C4 C3 C2B C23 145.6(9)
